data_2240541
loop_
_publ_author_name
'Mohana, J.'
'Divya Bharathi, M.'
'Ahila, G.'
'Chakkaravarthi, G.'
'Anbalagan, G.'

_publ_section_title
;
 Crystal structure of quinolinium 2-carboxy-6-nitrobenzoate monohydrate
;
_journal_coeditor_code HB7390
_journal_issue 5
_journal_name_full 'Acta Crystallographica Section E'
_journal_page_first o270
_journal_page_last o271
_journal_paper_doi 10.1107/S2056989015006052
_journal_volume 71
_journal_year 2015
_chemical_formula_iupac 'C9 H8 N + , C8 H4 N O6 - , H2 O'
_chemical_formula_moiety 'C8 H4 N O6, C9 H8 N, H2 O'
_chemical_formula_sum 'C17 H14 N2 O7'
_chemical_formula_weight 358.30
_chemical_name_systematic
;
Quinolinium 2-carboxy-6-nitrobenzoate monohydrate
;
_space_group_IT_number 14
_symmetry_cell_setting monoclinic
_symmetry_space_group_name_Hall '-P 2ybc'
_symmetry_space_group_name_H-M 'P 1 21/c 1'
_atom_sites_solution_hydrogens geom
_atom_sites_solution_primary direct
_atom_sites_solution_secondary difmap
_audit_creation_method SHELXL-97
_cell_angle_alpha 90.00
_cell_angle_beta 104.434(2)
_cell_angle_gamma 90.00
_cell_formula_units_Z 4
_cell_length_a 14.7622(8)
_cell_length_b 14.2461(8)
_cell_length_c 7.6395(4)
_cell_measurement_reflns_used 9970
_cell_measurement_temperature 295(2)
_cell_measurement_theta_max 30.4
_cell_measurement_theta_min 2.8
_cell_volume 1555.90(15)
_computing_cell_refinement
;
SAINT (Bruker, 2004)
;
_computing_data_collection
;
APEX2 (Bruker, 2004)
;
_computing_data_reduction
;
SAINT (Bruker, 2004)
;
_computing_molecular_graphics
;
PLATON (Spek, 2009)
;
_computing_publication_material
;
SHELXL97 (Sheldrick, 2008)
;
_computing_structure_refinement
;
SHELXL97 (Sheldrick, 2008)
;
_computing_structure_solution
;
SHELXS97 (Sheldrick, 2008)
;
_diffrn_ambient_temperature 295(2)
_diffrn_measured_fraction_theta_full 0.999
_diffrn_measured_fraction_theta_max 0.974
_diffrn_measurement_device_type 'Bruker Kappa APEXII CCD'
_diffrn_measurement_method '\w and \f '
_diffrn_radiation_monochromator graphite
_diffrn_radiation_source 'fine-focus sealed tube'
_diffrn_radiation_type MoK\a
_diffrn_radiation_wavelength 0.71073
_diffrn_reflns_av_R_equivalents 0.0249
_diffrn_reflns_av_sigmaI/netI 0.0188
_diffrn_reflns_limit_h_max 21
_diffrn_reflns_limit_h_min -21
_diffrn_reflns_limit_k_max 20
_diffrn_reflns_limit_k_min -20
_diffrn_reflns_limit_l_max 9
_diffrn_reflns_limit_l_min -10
_diffrn_reflns_number 32650
_diffrn_reflns_theta_full 25.00
_diffrn_reflns_theta_max 30.75
_diffrn_reflns_theta_min 2.85
_diffrn_standards_interval_time 0
_diffrn_standards_number 0
_exptl_absorpt_coefficient_mu 0.121
_exptl_absorpt_correction_T_max 0.9785
_exptl_absorpt_correction_T_min 0.9692
_exptl_absorpt_correction_type multi-scan
_exptl_absorpt_process_details
;
(SADABS; Bruker, 2004)
;
_exptl_crystal_colour colourless
_exptl_crystal_density_diffrn 1.530
_exptl_crystal_density_method 'not measured'
_exptl_crystal_description block
_exptl_crystal_F_000 744
_exptl_crystal_size_max 0.26
_exptl_crystal_size_mid 0.24
_exptl_crystal_size_min 0.18
_refine_diff_density_max 0.287
_refine_diff_density_min -0.204
_refine_ls_extinction_method none
_refine_ls_goodness_of_fit_ref 1.042
_refine_ls_hydrogen_treatment mixed
_refine_ls_matrix_type full
_refine_ls_number_parameters 248
_refine_ls_number_reflns 4728
_refine_ls_number_restraints 4
_refine_ls_restrained_S_all 1.043
_refine_ls_R_factor_all 0.0639
_refine_ls_R_factor_gt 0.0392
_refine_ls_shift/su_max 0.000
_refine_ls_shift/su_mean 0.000
_refine_ls_structure_factor_coef Fsqd
_refine_ls_weighting_details 'calc w=1/[\s^2^(Fo^2^)+(0.0472P)^2^+0.4484P] where P=(Fo^2^+2Fc^2^)/3'
_refine_ls_weighting_scheme calc
_refine_ls_wR_factor_gt 0.0984
_refine_ls_wR_factor_ref 0.1154
_reflns_number_gt 3394
_reflns_number_total 4728
_reflns_threshold_expression I>2\s(I)
_cod_data_source_file hb7390sup1.cif
_cod_data_source_block I
_cod_original_sg_symbol_H-M 'P 21/c'
_cod_database_code 2240541
_cod_database_fobs_code 2240541

loop_
_symmetry_equiv_pos_as_xyz
'x, y, z'
'-x, y+1/2, -z+1/2'
'-x, -y, -z'
'x, -y-1/2, z-1/2'

loop_
_atom_site_type_symbol
_atom_site_label
_atom_site_fract_x
_atom_site_fract_y
_atom_site_fract_z
_atom_site_U_iso_or_equiv
_atom_site_adp_type
_atom_site_calc_flag
_atom_site_refinement_flags
_atom_site_occupancy
_atom_site_symmetry_multiplicity
C C1 0.64273(8) 0.07483(8) -0.05905(16) 0.0309(2) Uani d . 1 1
C C2 0.57907(9) 0.14414(9) -0.04652(19) 0.0386(3) Uani d . 1 1
H H2 0.5629 0.1900 -0.1354 0.046 Uiso calc R 1 1
C C3 0.54012(9) 0.14429(9) 0.09892(19) 0.0405(3) Uani d . 1 1
H H3 0.4982 0.1912 0.1106 0.049 Uiso calc R 1 1
C C4 0.56333(9) 0.07465(9) 0.22753(18) 0.0361(3) Uani d . 1 1
H H4 0.5351 0.0735 0.3236 0.043 Uiso calc R 1 1
C C5 0.62851(8) 0.00608(8) 0.21529(16) 0.0295(2) Uani d . 1 1
C C6 0.67125(8) 0.00565(8) 0.07151(15) 0.0276(2) Uani d . 1 1
C C7 0.65254(8) -0.06752(8) 0.35872(16) 0.0321(2) Uani d . 1 1
C C8 0.74316(8) -0.06939(8) 0.06354(16) 0.0305(2) Uani d . 1 1
C C9 0.95815(10) 0.39076(10) 0.1010(2) 0.0450(3) Uani d . 1 1
H H9 0.9905 0.4451 0.1463 0.054 Uiso calc R 1 1
C C10 0.87001(11) 0.39591(13) -0.0086(2) 0.0563(4) Uani d . 1 1
H H10 0.8421 0.4543 -0.0379 0.068 Uiso calc R 1 1
C C11 0.82119(11) 0.31475(15) -0.0772(2) 0.0617(5) Uani d . 1 1
H H11 0.7610 0.3196 -0.1515 0.074 Uiso calc R 1 1
C C12 0.86022(10) 0.22927(13) -0.0373(2) 0.0552(4) Uani d . 1 1
H H12 0.8268 0.1759 -0.0848 0.066 Uiso calc R 1 1
C C13 0.95129(9) 0.22011(10) 0.07584(19) 0.0387(3) Uani d . 1 1
C C14 0.99619(11) 0.13384(10) 0.1225(2) 0.0488(4) Uani d . 1 1
H H14 0.9653 0.0784 0.0797 0.059 Uiso calc R 1 1
C C15 1.08465(11) 0.13063(10) 0.2302(2) 0.0497(4) Uani d . 1 1
H H15 1.1152 0.0734 0.2584 0.060 Uiso calc R 1 1
C C16 1.12878(9) 0.21365(10) 0.2974(2) 0.0429(3) Uani d . 1 1
H H16 1.1887 0.2117 0.3734 0.051 Uiso calc R 1 1
C C17 0.99937(8) 0.30253(9) 0.14427(17) 0.0331(3) Uani d . 1 1
N N1 0.67819(8) 0.07495(8) -0.22213(15) 0.0389(3) Uani d . 1 1
H H2A 1.1177(11) 0.3480(9) 0.304(2) 0.060(5) Uiso d D 1 1
N N2 1.08727(7) 0.29511(8) 0.25544(16) 0.0364(2) Uani d D 1 1
O O1 0.58421(7) -0.08353(8) 0.43610(14) 0.0457(2) Uani d D 1 1
H H1A 0.6007(14) -0.1247(11) 0.516(2) 0.069 Uiso d D 1 1
O O2 0.72664(7) -0.10794(7) 0.39726(13) 0.0445(2) Uani d . 1 1
O O3 0.82733(6) -0.04668(7) 0.11938(14) 0.0408(2) Uani d . 1 1
O O4 0.71315(7) -0.14892(6) 0.01135(13) 0.0386(2) Uani d . 1 1
O O5 0.65803(10) 0.14023(9) -0.32691(17) 0.0659(4) Uani d . 1 1
O O6 0.72700(9) 0.01019(9) -0.24593(16) 0.0611(3) Uani d . 1 1
O O7 0.62094(7) -0.21451(7) -0.32298(13) 0.0420(2) Uani d D 1 1
H H7A 0.6537(12) -0.1934(13) -0.2261(17) 0.063 Uiso d D 1 1
H H7B 0.6482(12) -0.2591(10) -0.359(2) 0.063 Uiso d D 1 1

loop_
_atom_site_aniso_label
_atom_site_aniso_U_11
_atom_site_aniso_U_22
_atom_site_aniso_U_33
_atom_site_aniso_U_12
_atom_site_aniso_U_13
_atom_site_aniso_U_23
C1 0.0293(5) 0.0308(6) 0.0300(6) -0.0029(4) 0.0026(4) 0.0001(4)
C2 0.0368(6) 0.0332(6) 0.0406(7) 0.0043(5) 0.0001(5) 0.0069(5)
C3 0.0350(6) 0.0363(7) 0.0469(8) 0.0107(5) 0.0042(5) -0.0002(5)
C4 0.0322(6) 0.0386(6) 0.0368(6) 0.0049(5) 0.0073(5) -0.0027(5)
C5 0.0273(5) 0.0287(5) 0.0296(6) 0.0008(4) 0.0014(4) -0.0015(4)
C6 0.0245(5) 0.0256(5) 0.0300(6) -0.0016(4) 0.0017(4) -0.0027(4)
C7 0.0341(6) 0.0325(6) 0.0281(6) 0.0010(5) 0.0047(5) -0.0021(5)
C8 0.0328(6) 0.0293(5) 0.0290(6) 0.0023(4) 0.0068(4) -0.0014(4)
C9 0.0443(7) 0.0386(7) 0.0511(8) 0.0053(6) 0.0100(6) 0.0017(6)
C10 0.0489(9) 0.0593(10) 0.0580(10) 0.0201(7) 0.0085(7) 0.0066(8)
C11 0.0353(7) 0.0846(13) 0.0584(10) 0.0099(8) -0.0011(7) -0.0028(9)
C12 0.0359(7) 0.0647(10) 0.0604(10) -0.0080(7) 0.0031(7) -0.0138(8)
C13 0.0316(6) 0.0414(7) 0.0437(7) -0.0041(5) 0.0105(5) -0.0058(6)
C14 0.0479(8) 0.0350(7) 0.0644(10) -0.0077(6) 0.0157(7) -0.0050(6)
C15 0.0469(8) 0.0350(7) 0.0684(10) 0.0049(6) 0.0166(7) 0.0093(7)
C16 0.0311(6) 0.0444(7) 0.0519(8) 0.0019(5) 0.0080(6) 0.0107(6)
C17 0.0282(5) 0.0364(6) 0.0355(6) -0.0006(5) 0.0094(5) 0.0014(5)
N1 0.0401(6) 0.0412(6) 0.0338(6) -0.0060(5) 0.0061(5) 0.0015(5)
N2 0.0289(5) 0.0362(5) 0.0429(6) -0.0049(4) 0.0068(4) 0.0021(5)
O1 0.0425(5) 0.0521(6) 0.0446(6) 0.0056(4) 0.0148(4) 0.0143(4)
O2 0.0439(5) 0.0486(6) 0.0404(5) 0.0147(4) 0.0095(4) 0.0113(4)
O3 0.0286(4) 0.0385(5) 0.0539(6) 0.0020(4) 0.0078(4) -0.0039(4)
O4 0.0459(5) 0.0293(4) 0.0388(5) 0.0001(4) 0.0071(4) -0.0059(4)
O5 0.0789(9) 0.0694(8) 0.0530(7) 0.0109(6) 0.0232(6) 0.0290(6)
O6 0.0824(9) 0.0594(7) 0.0506(6) 0.0141(6) 0.0338(6) 0.0025(5)
O7 0.0478(6) 0.0417(5) 0.0355(5) 0.0014(4) 0.0086(4) 0.0010(4)

loop_
_atom_type_symbol
_atom_type_description
_atom_type_scat_dispersion_real
_atom_type_scat_dispersion_imag
_atom_type_scat_source
C C 0.0033 0.0016 'International Tables Vol C Tables 4.2.6.8 and 6.1.1.4'
H H 0.0000 0.0000 'International Tables Vol C Tables 4.2.6.8 and 6.1.1.4'
N N 0.0061 0.0033 'International Tables Vol C Tables 4.2.6.8 and 6.1.1.4'
O O 0.0106 0.0060 'International Tables Vol C Tables 4.2.6.8 and 6.1.1.4'

loop_
_geom_angle_atom_site_label_1
_geom_angle_atom_site_label_2
_geom_angle_atom_site_label_3
_geom_angle
C2 C1 C6 123.08(12)
C2 C1 N1 116.78(11)
C6 C1 N1 120.12(11)
C3 C2 C1 119.09(12)
C3 C2 H2 120.5
C1 C2 H2 120.5
C2 C3 C4 119.75(12)
C2 C3 H3 120.1
C4 C3 H3 120.1
C3 C4 C5 120.73(12)
C3 C4 H4 119.6
C5 C4 H4 119.6
C4 C5 C6 120.78(11)
C4 C5 C7 119.05(11)
C6 C5 C7 120.17(10)
C1 C6 C5 116.47(10)
C1 C6 C8 124.05(11)
C5 C6 C8 119.47(10)
O2 C7 O1 124.07(12)
O2 C7 C5 123.32(11)
O1 C7 C5 112.60(10)
O4 C8 O3 126.02(11)
O4 C8 C6 117.19(10)
O3 C8 C6 116.67(10)
C10 C9 C17 119.08(14)
C10 C9 H9 120.5
C17 C9 H9 120.5
C9 C10 C11 120.77(15)
C9 C10 H10 119.6
C11 C10 H10 119.6
C12 C11 C10 120.79(14)
C12 C11 H11 119.6
C10 C11 H11 119.6
C11 C12 C13 120.66(15)
C11 C12 H12 119.7
C13 C12 H12 119.7
C14 C13 C17 118.44(12)
C14 C13 C12 123.75(13)
C17 C13 C12 117.82(13)
C15 C14 C13 120.41(13)
C15 C14 H14 119.8
C13 C14 H14 119.8
C14 C15 C16 119.16(13)
C14 C15 H15 120.4
C16 C15 H15 120.4
N2 C16 C15 121.06(12)
N2 C16 H16 119.5
C15 C16 H16 119.5
N2 C17 C9 120.40(12)
N2 C17 C13 118.71(11)
C9 C17 C13 120.89(12)
O6 N1 O5 122.75(13)
O6 N1 C1 118.55(11)
O5 N1 C1 118.69(12)
C16 N2 C17 122.19(11)
C16 N2 H2A 118.7(12)
C17 N2 H2A 119.1(12)
C7 O1 H1A 109.7(14)
H7A O7 H7B 110.4(18)

loop_
_geom_bond_atom_site_label_1
_geom_bond_atom_site_label_2
_geom_bond_distance
C1 C2 1.3828(17)
C1 C6 1.3907(16)
C1 N1 1.4666(16)
C2 C3 1.372(2)
C2 H2 0.9300
C3 C4 1.3780(19)
C3 H3 0.9300
C4 C5 1.3906(16)
C4 H4 0.9300
C5 C6 1.3965(17)
C5 C7 1.4940(16)
C6 C8 1.5184(16)
C7 O2 1.2060(15)
C7 O1 1.3101(16)
C8 O4 1.2453(14)
C8 O3 1.2516(14)
C9 C10 1.362(2)
C9 C17 1.3996(19)
C9 H9 0.9300
C10 C11 1.394(3)
C10 H10 0.9300
C11 C12 1.349(3)
C11 H11 0.9300
C12 C13 1.4114(19)
C12 H12 0.9300
C13 C14 1.400(2)
C13 C17 1.4039(18)
C14 C15 1.360(2)
C14 H14 0.9300
C15 C16 1.386(2)
C15 H15 0.9300
C16 N2 1.3141(17)
C16 H16 0.9300
C17 N2 1.3663(16)
N1 O6 1.2120(16)
N1 O5 1.2146(15)
N2 H2A 0.908(9)
O1 H1A 0.840(9)
O7 H7A 0.833(9)
O7 H7B 0.836(9)

loop_
_geom_hbond_atom_site_label_D
_geom_hbond_atom_site_label_H
_geom_hbond_atom_site_label_A
_geom_hbond_site_symmetry_A
_geom_hbond_distance_DH
_geom_hbond_distance_HA
_geom_hbond_distance_DA
_geom_hbond_angle_DHA
_geom_hbond_publ_flag
O7 H7A O4 . 0.833(9) 1.915(10) 2.7416(14) 171(19) y
O7 H7B O4 4 0.836(9) 2.021(10) 2.8459(14) 169(18) y
O1 H1A O7 1_556 0.840(9) 1.745(10) 2.5818(14) 173(2) y
N2 H2A O3 2_755 0.908(9) 1.736(9) 2.6425(14) 176(18) y
C16 H16 O4 2_755 0.93 2.49 3.1166(17) 125 y
C16 H16 O2 3_756 0.93 2.39 3.1278(17) 136 y
C12 H12 N1 . 0.93 2.61 3.4866(19) 157 y

loop_
_geom_torsion_atom_site_label_1
_geom_torsion_atom_site_label_2
_geom_torsion_atom_site_label_3
_geom_torsion_atom_site_label_4
_geom_torsion
C6 C1 C2 C3 -1.47(19)
N1 C1 C2 C3 176.70(11)
C1 C2 C3 C4 -1.4(2)
C2 C3 C4 C5 2.4(2)
C3 C4 C5 C6 -0.64(18)
C3 C4 C5 C7 179.28(12)
C2 C1 C6 C5 3.15(17)
N1 C1 C6 C5 -174.97(10)
C2 C1 C6 C8 -178.10(11)
N1 C1 C6 C8 3.78(17)
C4 C5 C6 C1 -2.06(16)
C7 C5 C6 C1 178.02(10)
C4 C5 C6 C8 179.13(11)
C7 C5 C6 C8 -0.78(16)
C4 C5 C7 O2 -153.38(13)
C6 C5 C7 O2 26.54(18)
C4 C5 C7 O1 27.15(16)
C6 C5 C7 O1 -152.93(11)
C1 C6 C8 O4 -100.90(14)
C5 C6 C8 O4 77.82(14)
C1 C6 C8 O3 82.81(15)
C5 C6 C8 O3 -98.48(13)
C17 C9 C10 C11 -0.1(3)
C9 C10 C11 C12 -0.2(3)
C10 C11 C12 C13 0.3(3)
C11 C12 C13 C14 -179.82(16)
C11 C12 C13 C17 -0.1(2)
C17 C13 C14 C15 -0.7(2)
C12 C13 C14 C15 179.01(16)
C13 C14 C15 C16 1.9(2)
C14 C15 C16 N2 -1.5(2)
C10 C9 C17 N2 -179.26(14)
C10 C9 C17 C13 0.3(2)
C14 C13 C17 N2 -0.92(19)
C12 C13 C17 N2 179.37(13)
C14 C13 C17 C9 179.54(14)
C12 C13 C17 C9 -0.2(2)
C2 C1 N1 O6 -173.03(12)
C6 C1 N1 O6 5.20(17)
C2 C1 N1 O5 7.53(17)
C6 C1 N1 O5 -174.24(12)
C15 C16 N2 C17 -0.1(2)
C9 C17 N2 C16 -179.12(13)
C13 C17 N2 C16 1.3(2)
